data_7034688
loop_
_publ_author_name
'Nazarenko, Iuliia'
'Pop, Flavia'
'Sun, Qinchao'
'Hauser, Andreas'
'Lloret, Francesc'
'Julve, Miguel'
'El-Ghayoury, Abdelkrim'
'Avarvari, Narcis'

_publ_section_title
;
 Structural, photophysical and magnetic properties of transition metal
 complexes based on the dipicolylamino-chloro-1,2,4,5-tetrazine ligand.
;
_journal_issue 19
_journal_name_full 'Dalton transactions (Cambridge, England : 2003)'
_journal_page_first 8855
_journal_page_last 8866
_journal_paper_doi 10.1039/c5dt00550g
_journal_volume 44
_journal_year 2015
_chemical_formula_moiety 'C14 H12 Cl3 Mn N7'
_chemical_formula_sum 'C14 H12 Cl3 Mn N7'
_chemical_formula_weight 439.60
_chemical_name_systematic
;
 ?
;
_space_group_IT_number 12
_symmetry_cell_setting monoclinic
_symmetry_space_group_name_Hall '-C 2y'
_symmetry_space_group_name_H-M 'C 1 2/m 1'
_atom_sites_solution_hydrogens geom
_atom_sites_solution_primary direct
_atom_sites_solution_secondary difmap
_audit_creation_method SHELXL-97
_audit_update_record
;
2015-01-22 deposited with the CCDC.
2015-04-02 downloaded from the CCDC.
;
_cell_angle_alpha 90.00
_cell_angle_beta 94.870(7)
_cell_angle_gamma 90.00
_cell_formula_units_Z 4
_cell_length_a 15.5753(11)
_cell_length_b 16.0648(10)
_cell_length_c 7.3196(5)
_cell_measurement_reflns_used 1502
_cell_measurement_temperature 293(2)
_cell_measurement_theta_max 27.51
_cell_measurement_theta_min 0.994
_cell_volume 1824.9(2)
_computing_cell_refinement 'Dirax/lsq (Duisenberg & Schreurs, 1989-2000)'
_computing_data_collection 'Collect (Nonius BV, 1997-2000)'
_computing_data_reduction 'EvalCCD (Duisenberg & Schreurs 1990-2000)'
_computing_molecular_graphics 'DIAMOND 3.1 (Crystal Impact GbR 2005)'
_computing_publication_material 'WinGX publication routines (Farrugia, 1999)'
_computing_structure_refinement 'SHELXL-97 (Sheldrick, 1997)'
_computing_structure_solution 'Direct methods (Sir92,Altomare et al.,1993)'
_diffrn_ambient_temperature 293(2)
_diffrn_detector_area_resol_mean 9
_diffrn_measured_fraction_theta_full 0.994
_diffrn_measured_fraction_theta_max 0.994
_diffrn_measurement_device_type KappaCCD
_diffrn_measurement_method CCD
_diffrn_radiation_monochromator 'horizontally mounted graphite crystal'
_diffrn_radiation_source 'fine-focus sealed tube'
_diffrn_radiation_type MoK\a
_diffrn_radiation_wavelength 0.71073
_diffrn_reflns_av_R_equivalents 0.0787
_diffrn_reflns_av_sigmaI/netI 0.0889
_diffrn_reflns_limit_h_max 20
_diffrn_reflns_limit_h_min -20
_diffrn_reflns_limit_k_max 20
_diffrn_reflns_limit_k_min -18
_diffrn_reflns_limit_l_max 9
_diffrn_reflns_limit_l_min -9
_diffrn_reflns_number 10240
_diffrn_reflns_theta_full 27.51
_diffrn_reflns_theta_max 27.51
_diffrn_reflns_theta_min 4.03
_exptl_absorpt_coefficient_mu 1.175
_exptl_absorpt_correction_T_max 0.838
_exptl_absorpt_correction_T_min 0.754
_exptl_absorpt_correction_type multi-scan
_exptl_absorpt_process_details
;
 '(SADABS (Sheldrick, Bruker, 2008))'
;
_exptl_crystal_colour orange
_exptl_crystal_density_diffrn 1.600
_exptl_crystal_density_method 'not measured'
_exptl_crystal_description prism
_exptl_crystal_F_000 884
_exptl_crystal_size_max 0.3
_exptl_crystal_size_mid 0.2
_exptl_crystal_size_min 0.15
_refine_diff_density_max 0.375
_refine_diff_density_min -0.388
_refine_diff_density_rms 0.077
_refine_ls_extinction_method none
_refine_ls_goodness_of_fit_ref 1.006
_refine_ls_hydrogen_treatment constr
_refine_ls_matrix_type full
_refine_ls_number_parameters 124
_refine_ls_number_reflns 2166
_refine_ls_number_restraints 0
_refine_ls_restrained_S_all 1.006
_refine_ls_R_factor_all 0.1136
_refine_ls_R_factor_gt 0.0440
_refine_ls_shift/su_max 0.000
_refine_ls_shift/su_mean 0.000
_refine_ls_structure_factor_coef Fsqd
_refine_ls_weighting_details 'calc w=1/[\s^2^(Fo^2^)+(0.0258P)^2^+0.7347P] where P=(Fo^2^+2Fc^2^)/3'
_refine_ls_weighting_scheme calc
_refine_ls_wR_factor_gt 0.0656
_refine_ls_wR_factor_ref 0.0808
_reflns_number_gt 1243
_reflns_number_total 2166
_reflns_threshold_expression >2sigma(I)
_cod_data_source_file c5dt00550g2.cif
_cod_data_source_block 2c
_cod_depositor_comments 'Adding full bibliography for 7034685--7034689.cif.'
_cod_original_sg_symbol_H-M 'C 2/m'
_cod_database_code 7034688

loop_
_symmetry_equiv_pos_as_xyz
'x, y, z'
'-x, y, -z'
'x+1/2, y+1/2, z'
'-x+1/2, y+1/2, -z'
'-x, -y, -z'
'x, -y, z'
'-x+1/2, -y+1/2, -z'
'x+1/2, -y+1/2, z'

loop_
_atom_site_label
_atom_site_type_symbol
_atom_site_fract_x
_atom_site_fract_y
_atom_site_fract_z
_atom_site_U_iso_or_equiv
_atom_site_adp_type
_atom_site_occupancy
_atom_site_symmetry_multiplicity
_atom_site_calc_flag
_atom_site_refinement_flags
C1 C 0.64988(17) 0.14753(18) 0.3132(4) 0.0352(7) Uani 1 1 d .
C2 C 0.6510(2) 0.22927(19) 0.3711(5) 0.0580(10) Uani 1 1 d .
H2 H 0.6590 0.2418 0.4955 0.070 Uiso 1 1 calc R
C3 C 0.6403(3) 0.2922(2) 0.2435(7) 0.0804(13) Uani 1 1 d .
H3 H 0.6417 0.3476 0.2806 0.097 Uiso 1 1 calc R
C4 C 0.6276(3) 0.2724(2) 0.0622(6) 0.0753(13) Uani 1 1 d .
H4 H 0.6201 0.3139 -0.0262 0.090 Uiso 1 1 calc R
C5 C 0.6259(2) 0.1904(2) 0.0126(5) 0.0542(9) Uani 1 1 d .
H5 H 0.6168 0.1769 -0.1112 0.065 Uiso 1 1 calc R
C6 C 0.66062(19) 0.07843(17) 0.4509(4) 0.0354(8) Uani 1 1 d .
H6A H 0.6992 0.0970 0.5538 0.042 Uiso 1 1 calc R
H6B H 0.6052 0.0670 0.4966 0.042 Uiso 1 1 calc R
C7 C 0.7822(2) 0.0000 0.3579(5) 0.0281(9) Uani 1 2 d S
C8 C 0.9376(3) 0.0000 0.2853(6) 0.0365(11) Uani 1 2 d S
N1 N 0.63694(14) 0.12822(14) 0.1356(3) 0.0355(6) Uani 1 1 d .
N2 N 0.69490(19) 0.0000 0.3788(4) 0.0289(8) Uani 1 2 d S
N3 N 0.82146(15) 0.07443(13) 0.3500(3) 0.0366(6) Uani 1 1 d .
N4 N 0.90279(16) 0.07429(14) 0.3106(3) 0.0403(7) Uani 1 1 d .
Cl1 Cl 1.04220(7) 0.0000 0.22680(18) 0.0537(4) Uani 1 2 d S
Cl2 Cl 0.76071(7) 0.0000 -0.10525(15) 0.0435(3) Uani 1 2 d S
Cl3 Cl 0.52175(6) 0.0000 -0.22318(14) 0.0422(3) Uani 1 2 d S
Mn1 Mn 0.62652(4) 0.0000 0.03968(9) 0.0303(2) Uani 1 2 d S

loop_
_atom_site_aniso_label
_atom_site_aniso_U_11
_atom_site_aniso_U_22
_atom_site_aniso_U_33
_atom_site_aniso_U_23
_atom_site_aniso_U_13
_atom_site_aniso_U_12
C1 0.0306(17) 0.0348(18) 0.040(2) -0.0039(15) 0.0015(15) 0.0057(13)
C2 0.070(3) 0.039(2) 0.062(3) -0.0156(19) -0.011(2) 0.0090(18)
C3 0.106(4) 0.028(2) 0.102(4) -0.004(2) -0.024(3) 0.007(2)
C4 0.101(3) 0.038(2) 0.084(3) 0.021(2) -0.012(3) 0.006(2)
C5 0.072(3) 0.044(2) 0.046(2) 0.0103(18) 0.000(2) 0.0001(19)
C6 0.0354(17) 0.0376(19) 0.0333(18) -0.0071(15) 0.0034(15) 0.0045(13)
C7 0.026(2) 0.032(2) 0.025(2) 0.000 -0.0036(19) 0.000
C8 0.030(2) 0.047(3) 0.033(3) 0.000 0.002(2) 0.000
N1 0.0391(15) 0.0316(14) 0.0360(16) 0.0051(13) 0.0052(13) 0.0028(11)
N2 0.0290(19) 0.0269(18) 0.031(2) 0.000 0.0030(16) 0.000
N3 0.0284(14) 0.0316(14) 0.0494(17) -0.0003(12) 0.0004(13) -0.0035(11)
N4 0.0355(16) 0.0386(16) 0.0459(17) 0.0014(13) -0.0007(13) -0.0014(12)
Cl1 0.0334(7) 0.0672(8) 0.0613(9) 0.000 0.0090(6) 0.000
Cl2 0.0330(6) 0.0556(7) 0.0433(7) 0.000 0.0109(6) 0.000
Cl3 0.0304(6) 0.0699(8) 0.0267(6) 0.000 0.0042(5) 0.000
Mn1 0.0314(4) 0.0334(4) 0.0259(4) 0.000 0.0019(3) 0.000

loop_
_atom_type_symbol
_atom_type_description
_atom_type_scat_dispersion_real
_atom_type_scat_dispersion_imag
_atom_type_scat_source
C C 0.0033 0.0016 'International Tables Vol C Tables 4.2.6.8 and 6.1.1.4'
H H 0.0000 0.0000 'International Tables Vol C Tables 4.2.6.8 and 6.1.1.4'
N N 0.0061 0.0033 'International Tables Vol C Tables 4.2.6.8 and 6.1.1.4'
Cl Cl 0.1484 0.1585 'International Tables Vol C Tables 4.2.6.8 and 6.1.1.4'
Mn Mn 0.3368 0.7283 'International Tables Vol C Tables 4.2.6.8 and 6.1.1.4'

loop_
_geom_angle_atom_site_label_1
_geom_angle_atom_site_label_2
_geom_angle_atom_site_label_3
_geom_angle
_geom_angle_site_symmetry_1
_geom_angle_site_symmetry_3
N1 C1 C2 121.2(3) . .
N1 C1 C6 118.8(2) . .
C2 C1 C6 120.0(3) . .
C3 C2 C1 119.5(4) . .
C3 C2 H2 120.2 . .
C1 C2 H2 120.2 . .
C4 C3 C2 119.2(3) . .
C4 C3 H3 120.4 . .
C2 C3 H3 120.4 . .
C3 C4 C5 118.8(3) . .
C3 C4 H4 120.6 . .
C5 C4 H4 120.6 . .
N1 C5 C4 122.6(3) . .
N1 C5 H5 118.7 . .
C4 C5 H5 118.7 . .
N2 C6 C1 114.4(2) . .
N2 C6 H6A 108.7 . .
C1 C6 H6A 108.7 . .
N2 C6 H6B 108.7 . .
C1 C6 H6B 108.7 . .
H6A C6 H6B 107.6 . .
N3 C7 N3 125.2(4) . 6
N3 C7 N2 117.40(18) . .
N3 C7 N2 117.40(18) 6 .
N4 C8 N4 127.6(4) 6 .
N4 C8 Cl1 116.16(18) 6 .
N4 C8 Cl1 116.16(18) . .
C1 N1 C5 118.7(3) . .
C1 N1 Mn1 122.33(19) . .
C5 N1 Mn1 118.9(2) . .
C7 N2 C6 115.27(18) . .
C7 N2 C6 115.27(18) . 6
C6 N2 C6 116.3(3) . 6
N4 N3 C7 117.1(2) . .
N3 N4 C8 116.2(3) . .
Mn1 Cl3 Mn1 98.54(4) . 5_655
N1 Mn1 N1 142.10(13) . 6
N1 Mn1 Cl3 106.48(7) . .
N1 Mn1 Cl3 106.48(7) 6 .
N1 Mn1 Cl2 95.61(6) . .
N1 Mn1 Cl2 95.61(6) 6 .
Cl3 Mn1 Cl2 101.59(4) . .
N1 Mn1 Cl3 83.45(6) . 5_655
N1 Mn1 Cl3 83.45(6) 6 5_655
Cl3 Mn1 Cl3 81.46(4) . 5_655
Cl2 Mn1 Cl3 176.95(5) . 5_655

loop_
_geom_bond_atom_site_label_1
_geom_bond_atom_site_label_2
_geom_bond_distance
_geom_bond_site_symmetry_2
C1 N1 1.335(3) .
C1 C2 1.380(4) .
C1 C6 1.499(4) .
C2 C3 1.378(5) .
C2 H2 0.9300 .
C3 C4 1.363(5) .
C3 H3 0.9300 .
C4 C5 1.367(5) .
C4 H4 0.9300 .
C5 N1 1.346(4) .
C5 H5 0.9300 .
C6 N2 1.483(3) .
C6 H6A 0.9700 .
C6 H6B 0.9700 .
C7 N3 1.347(3) .
C7 N3 1.347(3) 6
C7 N2 1.380(5) .
C8 N4 1.330(3) 6
C8 N4 1.330(3) .
C8 Cl1 1.719(4) .
N1 Mn1 2.178(2) .
N2 C6 1.483(3) 6
N3 N4 1.323(3) .
Cl2 Mn1 2.4228(11) .
Cl3 Mn1 2.4149(12) .
Cl3 Mn1 2.7683(11) 5_655
Mn1 N1 2.178(2) 6
Mn1 Cl3 2.7683(11) 5_655
